data_4326935
loop_
_publ_author_name
'Weiyin Yi'
'Jie Zhang'
'Meng Li'
'Zhenxia Chen'
'Xigeng Zhou'

_publ_section_title
;
 Synthesis, Structures, and Reactivity of Yttrium Alkyl and Alkynyl
 Complexes with Mixed TpMe2/Cp Ligands
;
_journal_name_full 'Inorganic Chemistry'
_journal_page_first 11813
_journal_page_last 11824
_journal_paper_doi 10.1021/ic2019499
_journal_volume 50
_journal_year 2011
_chemical_formula_sum 'C34 H39 B N7 O Y'
_chemical_formula_weight 661.44
_chemical_name_systematic
; 
 ? 
;
_space_group_IT_number 14
_symmetry_cell_setting monoclinic
_symmetry_space_group_name_Hall '-P 2yn'
_symmetry_space_group_name_H-M 'P 1 21/n 1'
_atom_sites_solution_hydrogens constr
_atom_sites_solution_primary direct
_atom_sites_solution_secondary difmap
_audit_creation_method SHELXL-97
_cell_angle_alpha 90.00
_cell_angle_beta 104.750(5)
_cell_angle_gamma 90.00
_cell_formula_units_Z 4
_cell_length_a 15.777(6)
_cell_length_b 10.716(4)
_cell_length_c 19.971(7)
_cell_measurement_reflns_used 979
_cell_measurement_temperature 293(2)
_cell_measurement_theta_max 22.109
_cell_measurement_theta_min 2.322
_cell_volume 3265(2)
_computing_cell_refinement 'Bruker SMART'
_computing_data_collection 'Bruker SMART'
_computing_data_reduction 'Bruker SHELXTL'
_computing_molecular_graphics 'Bruker SHELXTL'
_computing_publication_material 'Bruker SHELXTL'
_computing_structure_refinement 'SHELXL-97 (Sheldrick, 1997)'
_computing_structure_solution 'SHELXS-97 (Sheldrick, 1990)'
_diffrn_ambient_temperature 293(2)
_diffrn_measured_fraction_theta_full 0.996
_diffrn_measured_fraction_theta_max 0.996
_diffrn_measurement_device_type 'CCD area detector'
_diffrn_measurement_method 'phi and omega scans'
_diffrn_radiation_monochromator graphite
_diffrn_radiation_source 'fine-focus sealed tube'
_diffrn_radiation_type MoK\a
_diffrn_radiation_wavelength 0.71073
_diffrn_reflns_av_R_equivalents 0.0603
_diffrn_reflns_av_sigmaI/netI 0.0828
_diffrn_reflns_limit_h_max 18
_diffrn_reflns_limit_h_min -18
_diffrn_reflns_limit_k_max 12
_diffrn_reflns_limit_k_min -12
_diffrn_reflns_limit_l_max 23
_diffrn_reflns_limit_l_min -12
_diffrn_reflns_number 13153
_diffrn_reflns_theta_full 25.01
_diffrn_reflns_theta_max 25.01
_diffrn_reflns_theta_min 1.48
_exptl_absorpt_coefficient_mu 1.824
_exptl_absorpt_correction_T_max 0.7715
_exptl_absorpt_correction_T_min 0.6584
_exptl_absorpt_correction_type multi-scan
_exptl_absorpt_process_details sadabs
_exptl_crystal_colour colorless
_exptl_crystal_density_diffrn 1.346
_exptl_crystal_description block
_exptl_crystal_F_000 1376
_exptl_crystal_size_max 0.25
_exptl_crystal_size_mid 0.20
_exptl_crystal_size_min 0.15
_refine_diff_density_max 0.664
_refine_diff_density_min -0.607
_refine_diff_density_rms 0.078
_refine_ls_extinction_method none
_refine_ls_goodness_of_fit_ref 0.936
_refine_ls_matrix_type full
_refine_ls_number_parameters 389
_refine_ls_number_reflns 5728
_refine_ls_number_restraints 13
_refine_ls_restrained_S_all 0.972
_refine_ls_R_factor_all 0.0936
_refine_ls_R_factor_gt 0.0530
_refine_ls_shift/su_max 0.001
_refine_ls_shift/su_mean 0.000
_refine_ls_structure_factor_coef Fsqd
_refine_ls_weighting_details 'calc w=1/[\s^2^(Fo^2^)+(0.0815P)^2^+0.0000P] where P=(Fo^2^+2Fc^2^)/3'
_refine_ls_weighting_scheme calc
_refine_ls_wR_factor_gt 0.1256
_refine_ls_wR_factor_ref 0.1420
_reflns_number_gt 3593
_reflns_number_total 5728
_reflns_threshold_expression >2sigma(I)
_cod_data_source_file ic2019499_si_002_07.cif
_cod_data_source_block a00910c
_cod_database_code 4326935

loop_
_symmetry_equiv_pos_as_xyz
'x, y, z'
'-x+1/2, y+1/2, -z+1/2'
'-x, -y, -z'
'x-1/2, -y-1/2, z-1/2'

loop_
_atom_site_label
_atom_site_type_symbol
_atom_site_fract_x
_atom_site_fract_y
_atom_site_fract_z
_atom_site_U_iso_or_equiv
_atom_site_adp_type
_atom_site_occupancy
_atom_site_symmetry_multiplicity
_atom_site_calc_flag
_atom_site_refinement_flags
Y1 Y 0.27051(3) 0.86579(4) 0.02965(2) 0.03332(17) Uani 1 1 d .
N1 N 0.3633(2) 1.0490(3) 0.0556(2) 0.0386(10) Uani 1 1 d .
N2 N 0.3793(2) 1.0998(3) 0.1205(2) 0.0351(9) Uani 1 1 d .
N3 N 0.3986(2) 0.8213(3) 0.1353(2) 0.0351(9) Uani 1 1 d .
N4 N 0.4059(2) 0.9032(3) 0.19010(19) 0.0355(9) Uani 1 1 d .
N5 N 0.2155(2) 0.9074(4) 0.1307(2) 0.0365(9) Uani 1 1 d .
N6 N 0.2578(2) 1.0052(3) 0.17024(19) 0.0349(9) Uani 1 1 d .
N7 N 0.2599(2) 0.6411(3) 0.0212(2) 0.0398(10) Uani 1 1 d .
O1 O 0.3505(2) 0.7454(3) -0.02624(19) 0.0495(9) Uani 1 1 d .
B1 B 0.3567(4) 1.0284(5) 0.1808(3) 0.0357(13) Uani 1 1 d .
H1' H 0.374(3) 1.076(4) 0.223(2) 0.043 Uiso 1 1 d .
C1 C 0.1043(4) 0.8599(6) -0.0491(3) 0.0606(16) Uani 1 1 d .
H1 H 0.0584 0.8020 -0.0436 0.073 Uiso 1 1 calc R
C2 C 0.1167(4) 0.9807(6) -0.0232(3) 0.0574(16) Uani 1 1 d .
H2 H 0.0810 1.0222 0.0037 0.069 Uiso 1 1 calc R
C3 C 0.1762(4) 1.0397(6) -0.0540(3) 0.0660(18) Uani 1 1 d .
H3 H 0.1888 1.1293 -0.0525 0.079 Uiso 1 1 calc R
C4 C 0.2003(4) 0.9537(8) -0.0976(3) 0.074(2) Uani 1 1 d .
H4 H 0.2328 0.9730 -0.1321 0.088 Uiso 1 1 calc R
C5 C 0.1567(4) 0.8457(7) -0.0943(3) 0.0672(18) Uani 1 1 d .
H5 H 0.1538 0.7750 -0.1259 0.081 Uiso 1 1 calc R
C6 C 0.4070(3) 1.1185(5) 0.0199(3) 0.0454(13) Uani 1 1 d .
C7 C 0.4512(4) 1.2128(5) 0.0614(3) 0.0546(15) Uani 1 1 d .
H7 H 0.4866 1.2735 0.0491 0.066 Uiso 1 1 calc R
C8 C 0.4326(3) 1.1992(4) 0.1241(3) 0.0440(13) Uani 1 1 d .
C9 C 0.4073(4) 1.0878(6) -0.0536(3) 0.0606(16) Uani 1 1 d .
H9A H 0.3700 1.0172 -0.0691 0.091 Uiso 1 1 calc R
H9B H 0.4659 1.0683 -0.0558 0.091 Uiso 1 1 calc R
H9C H 0.3862 1.1582 -0.0828 0.091 Uiso 1 1 calc R
C10 C 0.4639(4) 1.2766(5) 0.1889(3) 0.0666(18) Uani 1 1 d .
H10A H 0.4396 1.2439 0.2248 0.100 Uiso 1 1 calc R
H10B H 0.4452 1.3615 0.1794 0.100 Uiso 1 1 calc R
H10C H 0.5267 1.2736 0.2038 0.100 Uiso 1 1 calc R
C11 C 0.4586(3) 0.7330(4) 0.1592(3) 0.0388(12) Uani 1 1 d .
C12 C 0.5027(3) 0.7564(5) 0.2277(3) 0.0498(14) Uani 1 1 d .
H12 H 0.5467 0.7080 0.2556 0.060 Uiso 1 1 calc R
C13 C 0.4682(3) 0.8651(5) 0.2459(3) 0.0451(13) Uani 1 1 d .
C14 C 0.4777(3) 0.6274(5) 0.1162(3) 0.0570(15) Uani 1 1 d .
H14A H 0.4388 0.6318 0.0706 0.086 Uiso 1 1 calc R
H14B H 0.4693 0.5495 0.1374 0.086 Uiso 1 1 calc R
H14C H 0.5372 0.6333 0.1129 0.086 Uiso 1 1 calc R
C15 C 0.4906(4) 0.9318(6) 0.3137(3) 0.0736(19) Uani 1 1 d .
H15A H 0.4553 1.0056 0.3104 0.110 Uiso 1 1 calc R
H15B H 0.5514 0.9547 0.3253 0.110 Uiso 1 1 calc R
H15C H 0.4795 0.8781 0.3490 0.110 Uiso 1 1 calc R
C16 C 0.1367(3) 0.8980(5) 0.1443(2) 0.0385(12) Uani 1 1 d .
C17 C 0.1274(3) 0.9893(5) 0.1901(3) 0.0550(15) Uani 1 1 d .
H17 H 0.0782 1.0040 0.2065 0.066 Uiso 1 1 calc R
C18 C 0.2048(3) 1.0548(5) 0.2071(3) 0.0499(14) Uani 1 1 d .
C19 C 0.0739(3) 0.7984(5) 0.1132(3) 0.0557(15) Uani 1 1 d .
H19A H 0.0986 0.7480 0.0832 0.084 Uiso 1 1 calc R
H19B H 0.0203 0.8355 0.0869 0.084 Uiso 1 1 calc R
H19C H 0.0621 0.7473 0.1492 0.084 Uiso 1 1 calc R
C20 C 0.2320(4) 1.1597(7) 0.2577(4) 0.102(3) Uani 1 1 d .
H20A H 0.2904 1.1856 0.2583 0.153 Uiso 1 1 calc R
H20B H 0.2304 1.1321 0.3031 0.153 Uiso 1 1 calc R
H20C H 0.1925 1.2287 0.2442 0.153 Uiso 1 1 calc R
C21 C 0.3165(3) 0.6414(5) -0.0161(3) 0.0420(12) Uani 1 1 d .
C22 C 0.3454(4) 0.5252(5) -0.0485(3) 0.0554(15) Uani 1 1 d .
H22A H 0.4042 0.5381 -0.0537 0.066 Uiso 1 1 calc R
H22B H 0.3471 0.4549 -0.0176 0.066 Uiso 1 1 calc R
C23 C 0.2849(4) 0.4939(5) -0.1188(3) 0.0503(14) Uani 1 1 d .
C24 C 0.2450(4) 0.3800(6) -0.1316(4) 0.0688(17) Uani 1 1 d .
H24 H 0.2543 0.3213 -0.0962 0.083 Uiso 1 1 calc R
C25 C 0.1920(5) 0.3499(7) -0.1945(5) 0.090(2) Uani 1 1 d .
H25 H 0.1662 0.2714 -0.2015 0.108 Uiso 1 1 calc R
C26 C 0.1765(5) 0.4345(9) -0.2475(4) 0.100(3) Uani 1 1 d .
H26 H 0.1403 0.4140 -0.2906 0.121 Uiso 1 1 calc R
C27 C 0.2147(5) 0.5488(8) -0.2365(4) 0.088(2) Uani 1 1 d .
H27 H 0.2035 0.6076 -0.2719 0.106 Uiso 1 1 calc R
C28 C 0.2706(4) 0.5786(6) -0.1722(3) 0.0705(18) Uani 1 1 d .
H28 H 0.2983 0.6559 -0.1656 0.085 Uiso 1 1 calc R
C29 C 0.2168(3) 0.5283(4) 0.0346(2) 0.0449(13) Uani 1 1 d GD
C30 C 0.1355(3) 0.5034(5) -0.0052(2) 0.099(3) Uani 1 1 d GD
H30 H 0.1087 0.5584 -0.0403 0.118 Uiso 1 1 calc R
C31 C 0.0934(3) 0.3988(5) 0.0059(3) 0.127(4) Uani 1 1 d G
H31 H 0.0375 0.3816 -0.0215 0.152 Uiso 1 1 calc R
C32 C 0.1324(4) 0.3189(4) 0.0568(4) 0.111(3) Uani 1 1 d G
H32 H 0.1034 0.2469 0.0644 0.133 Uiso 1 1 calc R
C33 C 0.2136(4) 0.3438(5) 0.0966(3) 0.145(4) Uani 1 1 d GU
H33 H 0.2405 0.2889 0.1316 0.174 Uiso 1 1 calc R
C34 C 0.2558(3) 0.4485(5) 0.0855(3) 0.121(3) Uani 1 1 d GU
H34 H 0.3117 0.4656 0.1129 0.145 Uiso 1 1 calc R

loop_
_atom_site_aniso_label
_atom_site_aniso_U_11
_atom_site_aniso_U_22
_atom_site_aniso_U_33
_atom_site_aniso_U_23
_atom_site_aniso_U_13
_atom_site_aniso_U_12
Y1 0.0335(3) 0.0347(3) 0.0313(3) -0.0010(2) 0.00719(18) -0.0003(2)
N1 0.044(2) 0.036(2) 0.039(2) 0.005(2) 0.015(2) 0.0040(19)
N2 0.034(2) 0.032(2) 0.040(2) -0.0012(18) 0.0093(18) -0.0029(17)
N3 0.034(2) 0.035(2) 0.036(2) 0.0012(19) 0.0092(19) 0.0010(18)
N4 0.031(2) 0.042(2) 0.032(2) 0.0026(19) 0.0048(18) 0.0004(18)
N5 0.033(2) 0.042(2) 0.034(2) -0.0014(19) 0.0052(18) -0.0039(18)
N6 0.033(2) 0.036(2) 0.036(2) -0.0030(19) 0.0113(19) 0.0009(18)
N7 0.040(2) 0.036(2) 0.045(2) -0.006(2) 0.015(2) -0.004(2)
O1 0.053(2) 0.046(2) 0.059(2) -0.0054(18) 0.0308(19) -0.0032(18)
B1 0.037(3) 0.035(3) 0.036(3) -0.006(3) 0.011(3) -0.001(3)
C1 0.039(3) 0.074(4) 0.055(4) 0.003(3) -0.015(3) -0.008(3)
C2 0.045(3) 0.074(4) 0.048(3) 0.010(3) 0.002(3) 0.022(3)
C3 0.064(4) 0.058(4) 0.065(4) 0.031(4) -0.002(3) 0.004(3)
C4 0.057(4) 0.129(6) 0.032(3) 0.027(4) 0.005(3) 0.005(4)
C5 0.059(4) 0.094(5) 0.041(3) -0.016(4) -0.003(3) 0.012(4)
C6 0.044(3) 0.044(3) 0.053(3) 0.012(3) 0.021(3) 0.003(3)
C7 0.051(3) 0.046(3) 0.068(4) 0.012(3) 0.018(3) -0.010(3)
C8 0.038(3) 0.033(3) 0.060(4) 0.001(3) 0.011(3) -0.004(2)
C9 0.059(4) 0.070(4) 0.059(4) 0.015(3) 0.026(3) 0.002(3)
C10 0.074(4) 0.047(3) 0.071(4) -0.006(3) 0.005(3) -0.025(3)
C11 0.029(3) 0.037(3) 0.050(3) 0.008(2) 0.009(2) 0.000(2)
C12 0.045(3) 0.052(3) 0.046(3) 0.011(3) -0.001(3) 0.011(3)
C13 0.040(3) 0.055(3) 0.035(3) 0.009(3) 0.001(2) -0.002(3)
C14 0.044(3) 0.052(3) 0.072(4) -0.008(3) 0.008(3) 0.013(3)
C15 0.075(4) 0.091(5) 0.040(3) -0.002(3) -0.011(3) 0.010(4)
C16 0.033(3) 0.047(3) 0.034(3) 0.010(2) 0.006(2) 0.001(2)
C17 0.043(3) 0.070(4) 0.060(4) -0.010(3) 0.028(3) 0.001(3)
C18 0.044(3) 0.054(3) 0.055(4) -0.010(3) 0.017(3) 0.003(3)
C19 0.040(3) 0.069(4) 0.059(4) 0.000(3) 0.014(3) -0.009(3)
C20 0.074(5) 0.109(6) 0.137(7) -0.085(5) 0.051(5) -0.012(4)
C21 0.041(3) 0.042(3) 0.044(3) -0.006(3) 0.012(2) 0.000(3)
C22 0.054(3) 0.052(3) 0.064(4) -0.016(3) 0.024(3) 0.008(3)
C23 0.053(3) 0.051(3) 0.054(4) -0.014(3) 0.028(3) 0.003(3)
C24 0.069(4) 0.064(4) 0.071(4) -0.013(4) 0.012(4) -0.009(3)
C25 0.083(5) 0.084(6) 0.101(6) -0.037(5) 0.019(5) -0.021(4)
C26 0.094(6) 0.127(8) 0.078(6) -0.038(6) 0.017(5) -0.022(6)
C27 0.114(6) 0.105(6) 0.048(4) -0.004(4) 0.028(4) -0.001(5)
C28 0.085(5) 0.074(4) 0.062(4) -0.015(4) 0.037(4) -0.020(4)
C29 0.041(3) 0.032(3) 0.067(4) -0.004(3) 0.022(3) 0.003(2)
C30 0.090(5) 0.112(6) 0.077(5) 0.007(5) -0.011(4) -0.062(5)
C31 0.127(8) 0.120(8) 0.123(8) -0.023(6) 0.012(6) -0.079(7)
C32 0.100(7) 0.044(4) 0.212(11) -0.014(6) 0.081(7) -0.016(4)
C33 0.129(5) 0.132(5) 0.169(6) 0.060(4) 0.028(4) -0.001(4)
C34 0.094(4) 0.115(4) 0.144(5) 0.066(4) 0.010(4) -0.023(4)

loop_
_atom_type_symbol
_atom_type_description
_atom_type_scat_dispersion_real
_atom_type_scat_dispersion_imag
_atom_type_scat_source
C C 0.0033 0.0016 'International Tables Vol C Tables 4.2.6.8 and 6.1.1.4'
H H 0.0000 0.0000 'International Tables Vol C Tables 4.2.6.8 and 6.1.1.4'
B B 0.0013 0.0007 'International Tables Vol C Tables 4.2.6.8 and 6.1.1.4'
N N 0.0061 0.0033 'International Tables Vol C Tables 4.2.6.8 and 6.1.1.4'
O O 0.0106 0.0060 'International Tables Vol C Tables 4.2.6.8 and 6.1.1.4'
Y Y -2.7962 3.5667 'International Tables Vol C Tables 4.2.6.8 and 6.1.1.4'

loop_
_geom_angle_atom_site_label_1
_geom_angle_atom_site_label_2
_geom_angle_atom_site_label_3
_geom_angle
O1 Y1 N7 55.97(12)
O1 Y1 N1 100.54(13)
N7 Y1 N1 148.12(13)
O1 Y1 N5 150.11(13)
N7 Y1 N5 101.99(13)
N1 Y1 N5 89.89(13)
O1 Y1 N3 83.08(13)
N7 Y1 N3 84.18(12)
N1 Y1 N3 70.67(12)
N5 Y1 N3 74.02(12)
O1 Y1 C5 80.02(16)
N7 Y1 C5 80.60(18)
N1 Y1 C5 119.32(19)
N5 Y1 C5 119.06(17)
N3 Y1 C5 161.70(16)
O1 Y1 C4 83.19(19)
N7 Y1 C4 106.3(2)
N1 Y1 C4 90.0(2)
N5 Y1 C4 125.11(18)
N3 Y1 C4 153.67(17)
C5 Y1 C4 29.40(19)
O1 Y1 C3 112.07(19)
N7 Y1 C3 129.06(17)
N1 Y1 C3 77.28(17)
N5 Y1 C3 97.49(19)
N3 Y1 C3 146.69(17)
C5 Y1 C3 49.0(2)
C4 Y1 C3 29.99(19)
O1 Y1 C2 128.54(16)
N7 Y1 C2 112.92(16)
N1 Y1 C2 98.54(16)
N5 Y1 C2 76.37(16)
N3 Y1 C2 148.36(15)
C5 Y1 C2 49.13(18)
C4 Y1 C2 49.47(19)
C3 Y1 C2 30.14(17)
O1 Y1 C1 106.18(17)
N7 Y1 C1 84.02(16)
N1 Y1 C1 126.06(16)
N5 Y1 C1 89.33(17)
N3 Y1 C1 157.07(16)
C5 Y1 C1 29.80(17)
C4 Y1 C1 49.2(2)
C3 Y1 C1 49.46(19)
C2 Y1 C1 29.92(16)
O1 Y1 C21 27.64(12)
N7 Y1 C21 28.36(13)
N1 Y1 C21 125.90(14)
N5 Y1 C21 128.25(14)
N3 Y1 C21 83.74(14)
C5 Y1 C21 78.04(18)
C4 Y1 C21 94.2(2)
C3 Y1 C21 123.69(19)
C2 Y1 C21 124.17(17)
C1 Y1 C21 94.94(18)
C6 N1 N2 106.7(4)
C6 N1 Y1 134.7(3)
N2 N1 Y1 118.7(3)
C8 N2 N1 109.1(4)
C8 N2 B1 128.0(4)
N1 N2 B1 121.2(4)
C11 N3 N4 104.9(4)
C11 N3 Y1 139.6(3)
N4 N3 Y1 115.0(3)
C13 N4 N3 111.0(4)
C13 N4 B1 127.1(4)
N3 N4 B1 121.3(4)
C16 N5 N6 106.3(4)
C16 N5 Y1 134.3(3)
N6 N5 Y1 113.0(3)
C18 N6 N5 109.4(4)
C18 N6 B1 127.3(4)
N5 N6 B1 121.9(4)
C21 N7 C29 122.1(4)
C21 N7 Y1 89.6(3)
C29 N7 Y1 148.0(3)
C21 O1 Y1 96.2(3)
N4 B1 N6 109.8(4)
N4 B1 N2 108.5(4)
N6 B1 N2 113.6(4)
N4 B1 H1' 110(3)
N6 B1 H1' 105(3)
N2 B1 H1' 110(3)
C5 C1 C2 107.1(6)
C5 C1 Y1 74.2(3)
C2 C1 Y1 74.7(3)
C5 C1 H1 125.9
C2 C1 H1 125.9
Y1 C1 H1 125.9
C1 C2 C3 107.8(6)
C1 C2 Y1 75.3(3)
C3 C2 Y1 74.9(3)
C1 C2 H2 125.5
C3 C2 H2 125.5
Y1 C2 H2 125.5
C4 C3 C2 107.3(6)
C4 C3 Y1 74.5(3)
C2 C3 Y1 74.9(3)
C4 C3 H3 125.8
C2 C3 H3 125.8
Y1 C3 H3 125.8
C5 C4 C3 108.2(6)
C5 C4 Y1 75.3(3)
C3 C4 Y1 75.5(3)
C5 C4 H4 125.3
C3 C4 H4 125.3
Y1 C4 H4 125.3
C4 C5 C1 109.5(6)
C4 C5 Y1 75.3(3)
C1 C5 Y1 76.0(3)
C4 C5 H5 124.7
C1 C5 H5 124.7
Y1 C5 H5 124.7
N1 C6 C7 109.8(5)
N1 C6 C9 121.8(5)
C7 C6 C9 128.3(5)
C8 C7 C6 106.2(5)
C8 C7 H7 126.9
C6 C7 H7 126.9
N2 C8 C7 108.2(5)
N2 C8 C10 122.9(5)
C7 C8 C10 129.0(5)
C6 C9 H9A 109.5
C6 C9 H9B 109.5
H9A C9 H9B 109.5
C6 C9 H9C 109.5
H9A C9 H9C 109.5
H9B C9 H9C 109.5
C8 C10 H10A 109.5
C8 C10 H10B 109.5
H10A C10 H10B 109.5
C8 C10 H10C 109.5
H10A C10 H10C 109.5
H10B C10 H10C 109.5
N3 C11 C12 110.8(4)
N3 C11 C14 123.9(5)
C12 C11 C14 125.3(5)
C13 C12 C11 106.3(4)
C13 C12 H12 126.8
C11 C12 H12 126.8
N4 C13 C12 107.0(4)
N4 C13 C15 124.0(5)
C12 C13 C15 129.0(5)
C11 C14 H14A 109.5
C11 C14 H14B 109.5
H14A C14 H14B 109.5
C11 C14 H14C 109.5
H14A C14 H14C 109.5
H14B C14 H14C 109.5
C13 C15 H15A 109.5
C13 C15 H15B 109.5
H15A C15 H15B 109.5
C13 C15 H15C 109.5
H15A C15 H15C 109.5
H15B C15 H15C 109.5
N5 C16 C17 110.0(4)
N5 C16 C19 121.6(4)
C17 C16 C19 128.4(5)
C16 C17 C18 106.9(5)
C16 C17 H17 126.6
C18 C17 H17 126.6
N6 C18 C17 107.3(5)
N6 C18 C20 123.4(5)
C17 C18 C20 129.2(5)
C16 C19 H19A 109.5
C16 C19 H19B 109.5
H19A C19 H19B 109.5
C16 C19 H19C 109.5
H19A C19 H19C 109.5
H19B C19 H19C 109.5
C18 C20 H20A 109.5
C18 C20 H20B 109.5
H20A C20 H20B 109.5
C18 C20 H20C 109.5
H20A C20 H20C 109.5
H20B C20 H20C 109.5
O1 C21 N7 118.2(4)
O1 C21 C22 117.5(4)
N7 C21 C22 124.4(5)
O1 C21 Y1 56.2(2)
N7 C21 Y1 62.1(3)
C22 C21 Y1 173.0(4)
C23 C22 C21 112.8(4)
C23 C22 H22A 109.0
C21 C22 H22A 109.0
C23 C22 H22B 109.0
C21 C22 H22B 109.0
H22A C22 H22B 107.8
C24 C23 C28 117.8(6)
C24 C23 C22 121.4(6)
C28 C23 C22 120.7(5)
C25 C24 C23 122.1(7)
C25 C24 H24 118.9
C23 C24 H24 118.9
C24 C25 C26 120.3(7)
C24 C25 H25 119.9
C26 C25 H25 119.9
C27 C26 C25 119.2(8)
C27 C26 H26 120.4
C25 C26 H26 120.4
C26 C27 C28 120.4(8)
C26 C27 H27 119.8
C28 C27 H27 119.8
C23 C28 C27 120.1(6)
C23 C28 H28 119.9
C27 C28 H28 119.9
C30 C29 C34 120.0
C30 C29 N7 118.5(3)
C34 C29 N7 121.5(3)
C31 C30 C29 120.0
C31 C30 H30 120.0
C29 C30 H30 120.0
C30 C31 C32 120.0
C30 C31 H31 120.0
C32 C31 H31 120.0
C31 C32 C33 120.0
C31 C32 H32 120.0
C33 C32 H32 120.0
C32 C33 C34 120.0
C32 C33 H33 120.0
C34 C33 H33 120.0
C33 C34 C29 120.0
C33 C34 H34 120.0
C29 C34 H34 120.0

loop_
_geom_bond_atom_site_label_1
_geom_bond_atom_site_label_2
_geom_bond_distance
Y1 O1 2.285(3)
Y1 N7 2.416(4)
Y1 N1 2.425(4)
Y1 N5 2.434(4)
Y1 N3 2.567(4)
Y1 C5 2.671(6)
Y1 C4 2.672(5)
Y1 C3 2.685(5)
Y1 C2 2.686(5)
Y1 C1 2.693(5)
Y1 C21 2.735(5)
N1 C6 1.336(6)
N1 N2 1.369(5)
N2 C8 1.348(6)
N2 B1 1.543(7)
N3 C11 1.338(6)
N3 N4 1.384(5)
N4 C13 1.348(6)
N4 B1 1.538(6)
N5 C16 1.342(6)
N5 N6 1.378(5)
N6 C18 1.356(6)
N6 B1 1.541(6)
N7 C21 1.299(6)
N7 C29 1.445(5)
O1 C21 1.276(6)
B1 H1' 0.97(5)
C1 C5 1.379(8)
C1 C2 1.388(8)
C1 H1 0.9800
C2 C3 1.397(8)
C2 H2 0.9800
C3 C4 1.386(9)
C3 H3 0.9800
C4 C5 1.356(9)
C4 H4 0.9800
C5 H5 0.9800
C6 C7 1.378(7)
C6 C9 1.506(7)
C7 C8 1.364(7)
C7 H7 0.9300
C8 C10 1.511(7)
C9 H9A 0.9600
C9 H9B 0.9600
C9 H9C 0.9600
C10 H10A 0.9600
C10 H10B 0.9600
C10 H10C 0.9600
C11 C12 1.390(7)
C11 C14 1.497(7)
C12 C13 1.373(7)
C12 H12 0.9300
C13 C15 1.491(7)
C14 H14A 0.9600
C14 H14B 0.9600
C14 H14C 0.9600
C15 H15A 0.9600
C15 H15B 0.9600
C15 H15C 0.9600
C16 C17 1.373(7)
C16 C19 1.480(7)
C17 C18 1.374(7)
C17 H17 0.9300
C18 C20 1.500(7)
C19 H19A 0.9600
C19 H19B 0.9600
C19 H19C 0.9600
C20 H20A 0.9600
C20 H20B 0.9600
C20 H20C 0.9600
C21 C22 1.526(7)
C22 C23 1.520(7)
C22 H22A 0.9700
C22 H22B 0.9700
C23 C24 1.367(7)
C23 C28 1.376(8)
C24 C25 1.358(9)
C24 H24 0.9300
C25 C26 1.367(10)
C25 H25 0.9300
C26 C27 1.358(10)
C26 H26 0.9300
C27 C28 1.397(9)
C27 H27 0.9300
C28 H28 0.9300
C29 C30 1.351(3)
C29 C34 1.351(3)
C30 C31 1.351(3)
C30 H30 0.9300
C31 C32 1.351(3)
C31 H31 0.9300
C32 C33 1.351(3)
C32 H32 0.9300
C33 C34 1.351(3)
C33 H33 0.9300
C34 H34 0.9300
